data_7016788
loop_
_publ_author_name
'Taylor, Jesse'
'Vargas, Wilda'
'Torvisco, Ana'
'Ruhlandt-Senge, Karin'
'Spencer, James T.'

_publ_section_title
;
 Synthesis and characterization of cyano-substituted carborane-based
 compounds. Molecular structure of
 [1-(4-C(7)H(7))-12-(C(5)H(3)-3-(CN)-3,4-(CH(3))(2))-C(2)B(10)H(10)].
;
_journal_issue 40
_journal_name_full 'Dalton transactions (Cambridge, England : 2003)'
_journal_page_first 10585
_journal_page_last 10591
_journal_paper_doi 10.1039/c1dt10726g
_journal_volume 40
_journal_year 2011
_chemical_formula_sum 'C17 H25 B10 N'
_chemical_formula_weight 351.48
_chemical_name_systematic
;
?
;
_space_group_IT_number 14
_symmetry_cell_setting monoclinic
_symmetry_space_group_name_Hall '-P 2yn'
_symmetry_space_group_name_H-M 'P 1 21/n 1'
_atom_sites_solution_hydrogens geom
_atom_sites_solution_primary direct
_atom_sites_solution_secondary difmap
_audit_creation_method SHELXL-97
_cell_angle_alpha 90.00
_cell_angle_beta 91.00(3)
_cell_angle_gamma 90.00
_cell_formula_units_Z 8
_cell_length_a 8.6794(17)
_cell_length_b 11.021(2)
_cell_length_c 43.175(9)
_cell_measurement_reflns_used 6392
_cell_measurement_temperature 293(2)
_cell_measurement_theta_max 24.90
_cell_measurement_theta_min 2.25
_cell_volume 4129.3(14)
_computing_cell_refinement 'Bruker XSCANS'
_computing_data_collection 'Bruker XSCANS'
_computing_data_reduction 'Bruker SHELXTL'
_computing_molecular_graphics 'Bruker SHELXTL'
_computing_publication_material 'Bruker SHELXTL'
_computing_structure_refinement 'SHELXL-97 (Sheldrick, 1997)'
_computing_structure_solution 'SHELXS-97 (Sheldrick, 1990)'
_diffrn_ambient_temperature 293(2)
_diffrn_measured_fraction_theta_full 0.987
_diffrn_measured_fraction_theta_max 0.987
_diffrn_measurement_device_type 'Bruker P4'
_diffrn_measurement_method '\w scans'
_diffrn_radiation_monochromator graphite
_diffrn_radiation_source 'fine-focus sealed tube'
_diffrn_radiation_type MoK\a
_diffrn_radiation_wavelength 0.71073
_diffrn_reflns_av_R_equivalents 0.0691
_diffrn_reflns_av_sigmaI/netI 0.0538
_diffrn_reflns_limit_h_max 9
_diffrn_reflns_limit_h_min -7
_diffrn_reflns_limit_k_max 12
_diffrn_reflns_limit_k_min -11
_diffrn_reflns_limit_l_max 49
_diffrn_reflns_limit_l_min -48
_diffrn_reflns_number 18794
_diffrn_reflns_theta_full 24.00
_diffrn_reflns_theta_max 24.00
_diffrn_reflns_theta_min 1.89
_diffrn_standards_decay_% no
_exptl_absorpt_coefficient_mu 0.058
_exptl_absorpt_correction_T_max 0.9886
_exptl_absorpt_correction_T_min 0.9718
_exptl_absorpt_correction_type multi-scan
_exptl_absorpt_process_details 'R. Blessing, Acta Cryst. (1995) A51 33-38.'
_exptl_crystal_colour red
_exptl_crystal_density_diffrn 1.131
_exptl_crystal_density_method 'not measured'
_exptl_crystal_description blocks
_exptl_crystal_F_000 1472
_exptl_crystal_size_max 0.50
_exptl_crystal_size_mid 0.20
_exptl_crystal_size_min 0.20
_refine_diff_density_max 0.277
_refine_diff_density_min -0.238
_refine_diff_density_rms 0.045
_refine_ls_extinction_method none
_refine_ls_goodness_of_fit_ref 1.180
_refine_ls_hydrogen_treatment mixed
_refine_ls_matrix_type full
_refine_ls_number_parameters 585
_refine_ls_number_reflns 6392
_refine_ls_number_restraints 0
_refine_ls_restrained_S_all 1.180
_refine_ls_R_factor_all 0.0933
_refine_ls_R_factor_gt 0.0729
_refine_ls_shift/su_max 0.000
_refine_ls_shift/su_mean 0.000
_refine_ls_structure_factor_coef Fsqd
_refine_ls_weighting_details 'calc w=1/[\s^2^(Fo^2^)+(0.0299P)^2^+4.7587P] where P=(Fo^2^+2Fc^2^)/3'
_refine_ls_weighting_scheme calc
_refine_ls_wR_factor_gt 0.1471
_refine_ls_wR_factor_ref 0.1573
_reflns_number_gt 5177
_reflns_number_total 6392
_reflns_threshold_expression >2sigma(I)
_cod_data_source_file c1dt10726g.txt
_cod_data_source_block jesse2
_cod_depositor_comments
;
The following automatic conversions were performed:

'_symmetry_cell_setting' value 'Monoclinic' changed to 'monoclinic'
according to /home/saulius/struct/CIF-dictionaries/cif_core.dic
dictionary named 'cif_core.dic' version 2.4.1 from 2010-06-29.

Automatic conversion script
Id: cif_fix_values 1715 2011-07-08 13:25:40Z adriana 
;
_cod_original_cell_volume 4129.2(14)
_cod_original_sg_symbol_H-M P2(1)/n
_cod_database_code 7016788

loop_
_symmetry_equiv_pos_as_xyz
'x, y, z'
'-x+1/2, y+1/2, -z+1/2'
'-x, -y, -z'
'x-1/2, -y-1/2, z-1/2'

loop_
_atom_site_label
_atom_site_type_symbol
_atom_site_fract_x
_atom_site_fract_y
_atom_site_fract_z
_atom_site_U_iso_or_equiv
_atom_site_adp_type
_atom_site_occupancy
_atom_site_symmetry_multiplicity
_atom_site_calc_flag
_atom_site_refinement_flags
B1 B 0.1447(4) 0.0959(3) 0.02947(8) 0.0293(8) Uani 1 1 d .
B2 B 0.2640(4) 0.1771(3) 0.05648(8) 0.0289(8) Uani 1 1 d .
B3 B 0.2029(4) 0.3316(3) 0.05667(8) 0.0267(8) Uani 1 1 d .
B4 B 0.0464(4) 0.3467(3) 0.02963(7) 0.0242(7) Uani 1 1 d .
B5 B 0.0105(4) 0.2006(3) 0.01293(7) 0.0272(8) Uani 1 1 d .
B6 B 0.1138(4) 0.3114(3) -0.00745(8) 0.0272(8) Uani 1 1 d .
B7 B 0.2335(4) 0.3929(3) 0.01921(8) 0.0267(8) Uani 1 1 d .
B8 B 0.3680(4) 0.2874(3) 0.03573(7) 0.0283(8) Uani 1 1 d .
B9 B 0.3312(4) 0.1424(3) 0.01916(8) 0.0296(8) Uani 1 1 d .
B10 B 0.1753(4) 0.1568(3) -0.00786(8) 0.0295(8) Uani 1 1 d .
C1 C 0.0734(3) 0.2154(2) 0.05074(6) 0.0226(6) Uani 1 1 d .
C2 C -0.0395(3) 0.1876(2) 0.07575(6) 0.0221(6) Uani 1 1 d .
C3 C -0.1928(3) 0.1934(3) 0.07281(7) 0.0331(7) Uani 1 1 d .
H3A H -0.2471 0.2191 0.0553 0.040 Uiso 1 1 calc R
C4 C -0.2636(3) 0.1513(3) 0.10282(7) 0.0312(7) Uani 1 1 d .
C5 C -0.1255(3) 0.1304(3) 0.12375(7) 0.0321(7) Uani 1 1 d .
C6 C 0.0023(4) 0.1475(3) 0.10696(7) 0.0322(7) Uani 1 1 d .
H6A H 0.1026 0.1354 0.1142 0.039 Uiso 1 1 calc R
C7 C -0.3595(4) 0.0342(3) 0.09804(8) 0.0394(8) Uani 1 1 d .
H7A H -0.4022 0.0097 0.1174 0.059 Uiso 1 1 calc R
H7B H -0.2943 -0.0291 0.0904 0.059 Uiso 1 1 calc R
H7C H -0.4414 0.0494 0.0833 0.059 Uiso 1 1 calc R
C8 C -0.3611(4) 0.2486(3) 0.11594(7) 0.0334(7) Uani 1 1 d .
C9 C -0.1397(4) 0.0941(3) 0.15663(7) 0.0437(9) Uani 1 1 d .
H9A H -0.0389 0.0852 0.1658 0.066 Uiso 1 1 calc R
H9B H -0.1938 0.0182 0.1578 0.066 Uiso 1 1 calc R
H9C H -0.1958 0.1552 0.1676 0.066 Uiso 1 1 calc R
N1 N -0.4357(3) 0.3235(3) 0.12658(6) 0.0435(7) Uani 1 1 d .
C10 C 0.3059(3) 0.2733(3) -0.00229(6) 0.0243(6) Uani 1 1 d .
C11 C 0.4179(3) 0.3018(3) -0.02819(6) 0.0286(7) Uani 1 1 d .
C12 C 0.5644(4) 0.2393(3) -0.02771(8) 0.0509(10) Uani 1 1 d .
H12A H 0.6107 0.2222 -0.0086 0.061 Uiso 1 1 calc R
C13 C 0.6361(5) 0.2054(4) -0.05309(10) 0.0752(15) Uani 1 1 d .
H13A H 0.7282 0.1632 -0.0505 0.090 Uiso 1 1 calc R
C14 C 0.5834(5) 0.2282(4) -0.08448(9) 0.0659(13) Uani 1 1 d .
H14A H 0.4826 0.1922 -0.0878 0.079 Uiso 1 1 calc R
H14B H 0.6541 0.1918 -0.0989 0.079 Uiso 1 1 calc R
C15 C 0.5750(4) 0.3594(4) -0.08980(8) 0.0481(10) Uani 1 1 d .
H15A H 0.6368 0.3943 -0.1048 0.058 Uiso 1 1 calc R
C16 C 0.4817(4) 0.4293(3) -0.07379(7) 0.0399(8) Uani 1 1 d .
H16A H 0.4770 0.5109 -0.0792 0.048 Uiso 1 1 calc R
C17 C 0.3865(3) 0.3905(3) -0.04863(7) 0.0318(7) Uani 1 1 d .
H17A H 0.2935 0.4312 -0.0463 0.038 Uiso 1 1 calc R
B11 B 0.6430(4) 0.5937(3) 0.24094(8) 0.0292(8) Uani 1 1 d .
B12 B 0.6907(4) 0.7497(3) 0.24401(8) 0.0272(8) Uani 1 1 d .
B13 B 0.5599(4) 0.8327(3) 0.22007(8) 0.0264(8) Uani 1 1 d .
B14 B 0.4825(4) 0.5801(3) 0.21500(8) 0.0280(8) Uani 1 1 d .
B15 B 0.4306(4) 0.7276(3) 0.20189(7) 0.0277(8) Uani 1 1 d .
B16 B 0.7470(4) 0.8008(3) 0.20730(8) 0.0273(8) Uani 1 1 d .
B17 B 0.7987(4) 0.6529(3) 0.22010(7) 0.0283(8) Uani 1 1 d .
B18 B 0.6703(4) 0.5477(3) 0.20216(8) 0.0285(8) Uani 1 1 d .
B19 B 0.5392(4) 0.6306(3) 0.17815(8) 0.0275(8) Uani 1 1 d .
B20 B 0.5876(4) 0.7878(3) 0.18118(8) 0.0290(8) Uani 1 1 d .
C18 C 0.5023(3) 0.7034(2) 0.23905(6) 0.0204(6) Uani 1 1 d .
C19 C 0.3978(3) 0.7162(2) 0.26627(6) 0.0204(6) Uani 1 1 d .
C20 C 0.2807(3) 0.6426(3) 0.27361(6) 0.0247(6) Uani 1 1 d .
H20A H 0.2521 0.5726 0.2629 0.030 Uiso 1 1 calc R
C21 C 0.2027(3) 0.6922(2) 0.30215(6) 0.0236(6) Uani 1 1 d .
C22 C 0.3035(3) 0.8016(2) 0.31091(6) 0.0238(6) Uani 1 1 d .
C23 C 0.4106(3) 0.8138(3) 0.28913(6) 0.0257(6) Uani 1 1 d .
H23A H 0.4832 0.8759 0.2886 0.031 Uiso 1 1 calc R
C24 C 0.0336(3) 0.7299(3) 0.29459(7) 0.0282(7) Uani 1 1 d .
H24A H -0.0257 0.6592 0.2893 0.042 Uiso 1 1 calc R
H24B H 0.0321 0.7855 0.2775 0.042 Uiso 1 1 calc R
H24C H -0.0098 0.7685 0.3124 0.042 Uiso 1 1 calc R
C25 C 0.2014(3) 0.6014(3) 0.32744(7) 0.0256(7) Uani 1 1 d .
N2 N 0.1962(3) 0.5313(2) 0.34714(6) 0.0362(6) Uani 1 1 d .
C26 C 0.2778(3) 0.8778(3) 0.33865(6) 0.0295(7) Uani 1 1 d .
H26A H 0.3540 0.9409 0.3396 0.044 Uiso 1 1 calc R
H26B H 0.2860 0.8285 0.3569 0.044 Uiso 1 1 calc R
H26C H 0.1770 0.9134 0.3374 0.044 Uiso 1 1 calc R
C27 C 0.7285(3) 0.6772(2) 0.18323(6) 0.0220(6) Uani 1 1 d .
C28 C 0.8380(3) 0.6638(3) 0.15621(6) 0.0236(6) Uani 1 1 d .
C29 C 0.8173(3) 0.5733(3) 0.13552(6) 0.0304(7) Uani 1 1 d .
H29A H 0.7299 0.5255 0.1378 0.036 Uiso 1 1 calc R
C30 C 0.9175(3) 0.5430(3) 0.11014(7) 0.0334(7) Uani 1 1 d .
H30A H 0.9273 0.4615 0.1049 0.040 Uiso 1 1 calc R
C31 C 0.9965(4) 0.6233(3) 0.09378(7) 0.0343(8) Uani 1 1 d .
H31A H 1.0654 0.5963 0.0790 0.041 Uiso 1 1 calc R
C32 C 0.9761(4) 0.7556(3) 0.09878(7) 0.0439(9) Uani 1 1 d .
H32A H 0.8678 0.7769 0.0973 0.053 Uiso 1 1 calc R
H32B H 1.0312 0.8012 0.0833 0.053 Uiso 1 1 calc R
C33 C 1.0387(4) 0.7841(3) 0.13039(9) 0.0491(10) Uani 1 1 d .
H33A H 1.1265 0.8322 0.1323 0.059 Uiso 1 1 calc R
C34 C 0.9723(4) 0.7425(3) 0.15621(7) 0.0372(8) Uani 1 1 d .
H34A H 1.0149 0.7655 0.1752 0.045 Uiso 1 1 calc R
H19 H 0.504(3) 0.589(3) 0.1557(7) 0.045(9) Uiso 1 1 d .
H11 H 0.647(3) 0.536(3) 0.2613(7) 0.042(9) Uiso 1 1 d .
H10 H 0.178(3) 0.106(2) -0.0293(6) 0.023(7) Uiso 1 1 d .
H3 H 0.202(3) 0.379(2) 0.0788(6) 0.023(7) Uiso 1 1 d .
H6 H 0.076(3) 0.352(3) -0.0281(6) 0.027(7) Uiso 1 1 d .
H12 H 0.726(3) 0.787(3) 0.2655(7) 0.030(8) Uiso 1 1 d .
H16 H 0.834(3) 0.871(3) 0.2029(6) 0.028(8) Uiso 1 1 d .
H4 H -0.051(3) 0.408(3) 0.0350(6) 0.029(8) Uiso 1 1 d .
H20 H 0.581(3) 0.849(3) 0.1609(7) 0.040(9) Uiso 1 1 d .
H9 H 0.426(3) 0.084(3) 0.0146(6) 0.031(8) Uiso 1 1 d .
H13 H 0.517(3) 0.921(3) 0.2281(6) 0.025(7) Uiso 1 1 d .
H7 H 0.273(3) 0.484(3) 0.0141(6) 0.032(8) Uiso 1 1 d .
H5 H -0.105(3) 0.172(3) 0.0071(7) 0.036(8) Uiso 1 1 d .
H14 H 0.392(4) 0.515(3) 0.2195(7) 0.046(9) Uiso 1 1 d .
H17 H 0.921(3) 0.631(3) 0.2243(6) 0.029(8) Uiso 1 1 d .
H2 H 0.306(3) 0.134(3) 0.0773(7) 0.036(8) Uiso 1 1 d .
H18 H 0.715(3) 0.458(3) 0.1944(7) 0.044(9) Uiso 1 1 d .
H15 H 0.308(3) 0.752(3) 0.1987(6) 0.031(8) Uiso 1 1 d .
H1 H 0.106(3) 0.003(3) 0.0350(6) 0.035(8) Uiso 1 1 d .
H8 H 0.487(3) 0.316(3) 0.0409(6) 0.033(8) Uiso 1 1 d .

loop_
_atom_site_aniso_label
_atom_site_aniso_U_11
_atom_site_aniso_U_22
_atom_site_aniso_U_33
_atom_site_aniso_U_23
_atom_site_aniso_U_13
_atom_site_aniso_U_12
B1 0.037(2) 0.0205(18) 0.0310(19) -0.0005(15) 0.0068(15) 0.0068(15)
B2 0.0252(18) 0.033(2) 0.0286(18) 0.0067(16) 0.0046(14) 0.0083(15)
B3 0.0242(18) 0.0285(19) 0.0277(18) -0.0021(15) 0.0040(14) -0.0005(15)
B4 0.0299(19) 0.0207(17) 0.0221(16) 0.0021(14) 0.0016(14) 0.0026(14)
B5 0.0270(18) 0.0308(19) 0.0239(17) -0.0048(15) 0.0020(14) 0.0001(15)
B6 0.0287(19) 0.0285(19) 0.0246(18) 0.0021(15) 0.0012(14) 0.0083(15)
B7 0.0313(19) 0.0226(18) 0.0264(18) 0.0004(14) 0.0068(14) 0.0002(15)
B8 0.0265(19) 0.036(2) 0.0222(17) 0.0039(15) 0.0048(14) 0.0016(16)
B9 0.032(2) 0.0284(19) 0.0286(18) 0.0047(15) 0.0064(15) 0.0102(16)
B10 0.033(2) 0.0269(19) 0.0284(18) -0.0053(16) 0.0069(15) 0.0005(15)
C1 0.0259(15) 0.0201(15) 0.0217(14) -0.0004(12) 0.0012(12) 0.0033(12)
C2 0.0245(16) 0.0200(15) 0.0218(14) -0.0026(12) 0.0021(11) 0.0025(12)
C3 0.0353(18) 0.0408(19) 0.0231(15) 0.0020(14) 0.0008(13) 0.0065(15)
C4 0.0258(16) 0.0342(17) 0.0338(17) 0.0020(14) 0.0061(13) 0.0016(14)
C5 0.0366(18) 0.0279(17) 0.0320(17) 0.0025(14) 0.0062(14) -0.0057(14)
C6 0.0292(17) 0.0337(18) 0.0338(17) 0.0029(14) 0.0002(13) -0.0013(14)
C7 0.0365(19) 0.0310(18) 0.051(2) -0.0070(16) 0.0042(15) 0.0017(15)
C8 0.0375(19) 0.0264(17) 0.0364(18) 0.0077(14) 0.0102(15) -0.0034(15)
C9 0.0343(19) 0.057(2) 0.0399(19) 0.0110(17) 0.0047(15) -0.0080(17)
N1 0.0483(18) 0.0334(16) 0.0493(17) 0.0046(14) 0.0211(14) 0.0041(14)
C10 0.0248(16) 0.0242(16) 0.0241(15) 0.0009(12) 0.0023(12) 0.0043(12)
C11 0.0316(17) 0.0294(17) 0.0250(15) -0.0019(13) 0.0035(12) 0.0024(14)
C12 0.041(2) 0.063(2) 0.050(2) 0.0309(19) 0.0189(17) 0.0219(18)
C13 0.077(3) 0.077(3) 0.074(3) 0.032(2) 0.043(2) 0.049(3)
C14 0.071(3) 0.059(3) 0.069(3) -0.025(2) 0.050(2) -0.031(2)
C15 0.042(2) 0.072(3) 0.0300(18) 0.0048(18) -0.0001(16) -0.0118(19)
C16 0.041(2) 0.043(2) 0.0351(18) 0.0107(16) -0.0019(15) -0.0042(16)
C17 0.0303(17) 0.0329(17) 0.0323(17) 0.0046(14) 0.0044(13) 0.0015(14)
B11 0.041(2) 0.0246(18) 0.0222(17) 0.0038(15) 0.0081(15) 0.0100(16)
B12 0.0238(18) 0.0333(19) 0.0246(18) -0.0079(15) 0.0005(14) -0.0007(15)
B13 0.0304(19) 0.0194(17) 0.0297(18) 0.0018(15) 0.0079(15) 0.0010(14)
B14 0.036(2) 0.0220(18) 0.0263(18) -0.0052(15) 0.0101(15) -0.0082(15)
B15 0.0251(18) 0.035(2) 0.0227(17) 0.0062(15) -0.0017(14) 0.0009(15)
B16 0.0284(18) 0.0238(18) 0.0299(18) -0.0073(15) 0.0073(15) -0.0059(15)
B17 0.0299(19) 0.033(2) 0.0217(17) -0.0019(15) 0.0006(14) 0.0057(16)
B18 0.041(2) 0.0205(17) 0.0243(18) 0.0011(14) 0.0120(15) -0.0012(15)
B19 0.0266(18) 0.035(2) 0.0208(17) -0.0043(15) 0.0030(14) -0.0081(16)
B20 0.0281(19) 0.0271(19) 0.0318(19) 0.0073(16) 0.0049(15) 0.0043(15)
C18 0.0246(15) 0.0161(14) 0.0203(14) 0.0010(11) 0.0005(11) -0.0027(12)
C19 0.0240(15) 0.0180(14) 0.0191(14) 0.0008(11) 0.0013(11) 0.0035(12)
C20 0.0278(16) 0.0218(15) 0.0247(15) -0.0037(12) 0.0040(12) 0.0010(13)
C21 0.0269(15) 0.0218(15) 0.0221(14) 0.0005(12) 0.0030(12) 0.0044(12)
C22 0.0252(15) 0.0217(15) 0.0245(15) -0.0014(12) -0.0027(12) 0.0039(12)
C23 0.0271(16) 0.0199(15) 0.0301(16) -0.0021(13) 0.0016(13) -0.0011(12)
C24 0.0274(16) 0.0286(16) 0.0284(16) -0.0003(13) -0.0005(12) 0.0016(13)
C25 0.0236(16) 0.0250(16) 0.0283(16) -0.0039(14) 0.0019(12) 0.0009(13)
N2 0.0381(16) 0.0346(15) 0.0358(15) 0.0066(13) 0.0029(12) 0.0000(12)
C26 0.0312(17) 0.0321(17) 0.0252(15) -0.0039(13) -0.0003(13) 0.0007(14)
C27 0.0273(15) 0.0173(14) 0.0214(14) -0.0006(12) -0.0002(12) -0.0027(12)
C28 0.0256(15) 0.0245(15) 0.0206(14) 0.0017(12) 0.0015(11) -0.0001(12)
C29 0.0311(17) 0.0337(17) 0.0264(16) -0.0036(14) 0.0035(13) -0.0046(14)
C30 0.0350(18) 0.0411(19) 0.0241(16) -0.0077(14) 0.0024(13) 0.0004(15)
C31 0.0329(17) 0.046(2) 0.0236(16) -0.0026(15) 0.0014(13) 0.0075(15)
C32 0.046(2) 0.048(2) 0.0384(19) 0.0127(17) 0.0223(16) 0.0082(17)
C33 0.045(2) 0.036(2) 0.066(3) -0.0171(18) 0.0298(19) -0.0159(17)
C34 0.0341(18) 0.0412(19) 0.0366(18) -0.0179(15) 0.0114(14) -0.0116(15)

loop_
_atom_type_symbol
_atom_type_description
_atom_type_scat_dispersion_real
_atom_type_scat_dispersion_imag
_atom_type_scat_source
C C 0.0033 0.0016 'International Tables Vol C Tables 4.2.6.8 and 6.1.1.4'
H H 0.0000 0.0000 'International Tables Vol C Tables 4.2.6.8 and 6.1.1.4'
B B 0.0013 0.0007 'International Tables Vol C Tables 4.2.6.8 and 6.1.1.4'
N N 0.0061 0.0033 'International Tables Vol C Tables 4.2.6.8 and 6.1.1.4'

loop_
_geom_angle_atom_site_label_1
_geom_angle_atom_site_label_2
_geom_angle_atom_site_label_3
_geom_angle
C1 B1 B9 104.6(2)
C1 B1 B10 104.8(2)
B9 B1 B10 60.45(19)
C1 B1 B5 58.72(17)
B9 B1 B5 107.9(2)
B10 B1 B5 59.76(19)
C1 B1 B2 58.66(18)
B9 B1 B2 59.65(19)
B10 B1 B2 108.1(2)
B5 B1 B2 107.8(2)
C1 B1 H1 118.7(15)
B9 B1 H1 127.3(15)
B10 B1 H1 126.8(15)
B5 B1 H1 119.3(15)
B2 B1 H1 119.8(15)
C1 B2 B9 104.7(2)
C1 B2 B8 104.8(2)
B9 B2 B8 60.43(19)
C1 B2 B3 58.72(18)
B9 B2 B3 108.3(2)
B8 B2 B3 60.02(19)
C1 B2 B1 58.95(18)
B9 B2 B1 59.5(2)
B8 B2 B1 108.0(2)
B3 B2 B1 108.2(2)
C1 B2 H2 122.6(15)
B9 B2 H2 123.8(16)
B8 B2 H2 124.1(16)
B3 B2 H2 120.9(16)
B1 B2 H2 120.6(16)
C1 B3 B8 104.5(2)
C1 B3 B7 104.8(2)
B8 B3 B7 60.41(19)
C1 B3 B4 58.95(17)
B8 B3 B4 107.7(2)
B7 B3 B4 59.52(19)
C1 B3 B2 58.83(18)
B8 B3 B2 59.53(19)
B7 B3 B2 108.1(2)
B4 B3 B2 108.1(2)
C1 B3 H3 118.4(14)
B8 B3 H3 126.4(14)
B7 B3 H3 128.1(14)
B4 B3 H3 120.9(14)
B2 B3 H3 118.0(14)
C1 B4 B6 104.5(2)
C1 B4 B7 105.0(2)
B6 B4 B7 60.68(19)
C1 B4 B3 58.68(17)
B6 B4 B3 108.3(2)
B7 B4 B3 60.08(18)
C1 B4 B5 58.59(17)
B6 B4 B5 59.46(18)
B7 B4 B5 108.1(2)
B3 B4 B5 107.7(2)
C1 B4 H4 119.7(14)
B6 B4 H4 126.3(14)
B7 B4 H4 125.9(14)
B3 B4 H4 119.7(14)
B5 B4 H4 120.1(14)
C1 B5 B6 104.7(2)
C1 B5 B10 105.2(2)
B6 B5 B10 60.79(19)
C1 B5 B1 59.08(18)
B6 B5 B1 108.3(2)
B10 B5 B1 59.83(19)
C1 B5 B4 58.81(17)
B6 B5 B4 59.38(18)
B10 B5 B4 108.3(2)
B1 B5 B4 108.3(2)
C1 B5 H5 122.0(15)
B6 B5 H5 124.4(16)
B10 B5 H5 124.0(16)
B1 B5 H5 120.4(16)
B4 B5 H5 120.8(16)
C10 B6 B4 105.8(2)
C10 B6 B5 105.4(2)
B4 B6 B5 61.16(19)
C10 B6 B7 59.28(18)
B4 B6 B7 59.92(18)
B5 B6 B7 108.9(2)
C10 B6 B10 58.83(18)
B4 B6 B10 109.0(2)
B5 B6 B10 59.87(19)
B7 B6 B10 108.5(2)
C10 B6 H6 120.0(15)
B4 B6 H6 125.3(15)
B5 B6 H6 124.8(15)
B7 B6 H6 120.3(15)
B10 B6 H6 119.3(15)
C10 B7 B4 105.1(2)
C10 B7 B3 105.0(2)
B4 B7 B3 60.40(18)
C10 B7 B6 58.90(17)
B4 B7 B6 59.40(18)
B3 B7 B6 107.5(2)
C10 B7 B8 58.62(18)
B4 B7 B8 107.9(2)
B3 B7 B8 59.75(18)
B6 B7 B8 107.4(2)
C10 B7 H7 118.3(15)
B4 B7 H7 127.9(15)
B3 B7 H7 126.2(15)
B6 B7 H7 121.3(15)
B8 B7 H7 118.4(15)
C10 B8 B2 105.5(2)
C10 B8 B3 105.5(2)
B2 B8 B3 60.45(18)
C10 B8 B9 59.02(18)
B2 B8 B9 59.72(19)
B3 B8 B9 108.1(2)
C10 B8 B7 59.22(18)
B2 B8 B7 108.3(2)
B3 B8 B7 59.84(18)
B9 B8 B7 108.2(2)
C10 B8 H8 119.7(15)
B2 B8 H8 125.4(15)
B3 B8 H8 125.7(15)
B9 B8 H8 119.9(15)
B7 B8 H8 120.1(15)
C10 B9 B1 105.7(2)
C10 B9 B2 105.5(2)
B1 B9 B2 60.9(2)
C10 B9 B8 59.00(18)
B1 B9 B8 108.6(2)
B2 B9 B8 59.85(19)
C10 B9 B10 59.03(18)
B1 B9 B10 60.0(2)
B2 B9 B10 108.7(2)
B8 B9 B10 108.3(2)
C10 B9 H9 119.9(15)
B1 B9 H9 125.8(15)
B2 B9 H9 124.5(15)
B8 B9 H9 119.0(15)
B10 B9 H9 120.9(15)
C10 B10 B5 105.1(2)
C10 B10 B1 105.3(2)
B5 B10 B1 60.41(19)
C10 B10 B9 58.98(18)
B5 B10 B9 107.7(2)
B1 B10 B9 59.5(2)
C10 B10 B6 58.98(18)
B5 B10 B6 59.34(19)
B1 B10 B6 107.6(2)
B9 B10 B6 107.6(2)
C10 B10 H10 118.8(14)
B5 B10 H10 127.2(14)
B1 B10 H10 126.0(14)
B9 B10 H10 119.2(14)
B6 B10 H10 120.9(14)
C2 C1 B3 118.6(2)
C2 C1 B5 117.5(2)
B3 C1 B5 114.1(2)
C2 C1 B2 118.9(2)
B3 C1 B2 62.45(19)
B5 C1 B2 113.7(2)
C2 C1 B4 117.9(2)
B3 C1 B4 62.37(18)
B5 C1 B4 62.60(18)
B2 C1 B4 113.8(2)
C2 C1 B1 118.1(2)
B3 C1 B1 114.1(2)
B5 C1 B1 62.21(19)
B2 C1 B1 62.40(19)
B4 C1 B1 113.9(2)
C3 C2 C6 109.5(2)
C3 C2 C1 125.7(3)
C6 C2 C1 124.8(2)
C2 C3 C4 108.8(3)
C2 C3 H3A 125.6
C4 C3 H3A 125.6
C8 C4 C5 109.5(3)
C8 C4 C3 110.3(2)
C5 C4 C3 103.2(2)
C8 C4 C7 110.2(2)
C5 C4 C7 111.9(3)
C3 C4 C7 111.5(3)
C6 C5 C9 129.4(3)
C6 C5 C4 108.0(3)
C9 C5 C4 122.5(3)
C5 C6 C2 110.2(3)
C5 C6 H6A 124.9
C2 C6 H6A 124.9
C4 C7 H7A 109.5
C4 C7 H7B 109.5
H7A C7 H7B 109.5
C4 C7 H7C 109.5
H7A C7 H7C 109.5
H7B C7 H7C 109.5
N1 C8 C4 178.8(3)
C5 C9 H9A 109.5
C5 C9 H9B 109.5
H9A C9 H9B 109.5
C5 C9 H9C 109.5
H9A C9 H9C 109.5
H9B C9 H9C 109.5
C11 C10 B8 119.1(2)
C11 C10 B9 119.2(2)
B8 C10 B9 61.98(19)
C11 C10 B10 118.4(2)
B8 C10 B10 113.1(2)
B9 C10 B10 61.99(19)
C11 C10 B6 118.7(2)
B8 C10 B6 112.6(2)
B9 C10 B6 112.6(2)
B10 C10 B6 62.19(19)
C11 C10 B7 118.5(2)
B8 C10 B7 62.17(19)
B9 C10 B7 113.0(2)
B10 C10 B7 113.3(2)
B6 C10 B7 61.82(19)
C17 C11 C12 121.6(3)
C17 C11 C10 120.5(3)
C12 C11 C10 117.6(3)
C13 C12 C11 123.3(4)
C13 C12 H12A 118.4
C11 C12 H12A 118.4
C12 C13 C14 125.6(4)
C12 C13 H13A 117.2
C14 C13 H13A 117.2
C13 C14 C15 109.5(3)
C13 C14 H14A 109.8
C15 C14 H14A 109.8
C13 C14 H14B 109.8
C15 C14 H14B 109.8
H14A C14 H14B 108.2
C16 C15 C14 121.5(3)
C16 C15 H15A 119.3
C14 C15 H15A 119.3
C15 C16 C17 125.9(3)
C15 C16 H16A 117.1
C17 C16 H16A 117.1
C11 C17 C16 126.8(3)
C11 C17 H17A 116.6
C16 C17 H17A 116.6
C18 B11 B17 105.4(2)
C18 B11 B18 105.2(2)
B17 B11 B18 60.41(19)
C18 B11 B12 59.09(18)
B17 B11 B12 59.91(19)
B18 B11 B12 108.3(2)
C18 B11 B14 58.77(18)
B17 B11 B14 108.0(2)
B18 B11 B14 59.7(2)
B12 B11 B14 107.9(2)
C18 B11 H11 117.7(16)
B17 B11 H11 127.9(16)
B18 B11 H11 126.5(16)
B12 B11 H11 120.3(17)
B14 B11 H11 118.4(17)
C18 B12 B16 105.1(2)
C18 B12 B17 105.1(2)
B16 B12 B17 60.52(19)
C18 B12 B11 58.90(18)
B16 B12 B11 108.2(2)
B17 B12 B11 59.76(19)
C18 B12 B13 58.97(17)
B16 B12 B13 59.70(19)
B17 B12 B13 108.2(2)
B11 B12 B13 108.1(2)
C18 B12 H12 118.9(15)
B16 B12 H12 125.8(15)
B17 B12 H12 127.1(15)
B11 B12 H12 120.7(16)
B13 B12 H12 118.7(15)
C18 B13 B16 105.1(2)
C18 B13 B20 105.4(2)
B16 B13 B20 60.37(19)
C18 B13 B12 58.98(18)
B16 B13 B12 59.69(19)
B20 B13 B12 108.2(2)
C18 B13 B15 59.12(17)
B16 B13 B15 108.0(2)
B20 B13 B15 59.78(19)
B12 B13 B15 108.2(2)
C18 B13 H13 118.7(14)
B16 B13 H13 126.5(14)
B20 B13 H13 126.6(14)
B12 B13 H13 119.4(14)
B15 B13 H13 119.9(14)
C18 B14 B19 105.6(2)
C18 B14 B18 105.4(2)
B19 B14 B18 60.50(19)
C18 B14 B15 59.38(18)
B19 B14 B15 59.78(19)
B18 B14 B15 108.3(2)
C18 B14 B11 58.90(18)
B19 B14 B11 108.3(2)
B18 B14 B11 59.86(19)
B15 B14 B11 108.4(2)
C18 B14 H14 118.8(16)
B19 B14 H14 125.9(17)
B18 B14 H14 126.5(17)
B15 B14 H14 119.1(17)
B11 B14 H14 120.2(17)
C18 B15 B19 105.0(2)
C18 B15 B20 105.0(2)
B19 B15 B20 60.68(19)
C18 B15 B14 58.59(17)
B19 B15 B14 59.75(19)
B20 B15 B14 108.1(2)
C18 B15 B13 58.63(17)
B19 B15 B13 108.1(2)
B20 B15 B13 59.71(19)
B14 B15 B13 107.4(2)
C18 B15 H15 118.9(14)
B19 B15 H15 126.8(15)
B20 B15 H15 126.4(15)
B14 B15 H15 120.1(15)
B13 B15 H15 119.6(15)
C27 B16 B12 105.5(2)
C27 B16 B13 105.7(2)
B12 B16 B13 60.61(19)
C27 B16 B20 59.24(18)
B12 B16 B20 108.7(2)
B13 B16 B20 60.13(19)
C27 B16 B17 58.78(17)
B12 B16 B17 59.91(19)
B13 B16 B17 108.4(2)
B20 B16 B17 108.3(2)
C27 B16 H16 120.5(14)
B12 B16 H16 125.7(14)
B13 B16 H16 123.8(14)
B20 B16 H16 118.5(14)
B17 B16 H16 121.8(15)
C27 B17 B11 105.6(2)
C27 B17 B12 105.3(2)
B11 B17 B12 60.33(19)
C27 B17 B16 58.95(17)
B11 B17 B16 107.9(2)
B12 B17 B16 59.57(19)
C27 B17 B18 59.16(18)
B11 B17 B18 59.98(19)
B12 B17 B18 108.2(2)
B16 B17 B18 108.0(2)
C27 B17 H17 120.8(14)
B11 B17 H17 125.6(14)
B12 B17 H17 123.9(15)
B16 B17 H17 119.3(15)
B18 B17 H17 121.6(15)
C27 B18 B14 105.2(2)
C27 B18 B11 104.9(2)
B14 B18 B11 60.39(19)
C27 B18 B17 58.66(17)
B14 B18 B17 107.9(2)
B11 B18 B17 59.62(19)
C27 B18 B19 59.23(18)
B14 B18 B19 59.67(19)
B11 B18 B19 108.0(2)
B17 B18 B19 108.0(2)
C27 B18 H18 118.9(16)
B14 B18 H18 127.0(16)
B11 B18 H18 126.2(16)
B17 B18 H18 119.3(16)
B19 B18 H18 120.2(16)
C27 B19 B14 105.0(2)
C27 B19 B15 105.2(2)
B14 B19 B15 60.48(19)
C27 B19 B18 58.84(18)
B14 B19 B18 59.84(19)
B15 B19 B18 108.4(2)
C27 B19 B20 58.79(17)
B14 B19 B20 108.0(2)
B15 B19 B20 59.87(19)
B18 B19 B20 107.9(2)
C27 B19 H19 118.7(16)
B14 B19 H19 125.4(16)
B15 B19 H19 127.9(16)
B18 B19 H19 117.5(16)
B20 B19 H19 121.6(16)
C27 B20 B13 104.9(2)
C27 B20 B15 105.1(2)
B13 B20 B15 60.51(19)
C27 B20 B16 58.76(18)
B13 B20 B16 59.50(19)
B15 B20 B16 107.9(2)
C27 B20 B19 59.02(18)
B13 B20 B19 107.7(2)
B15 B20 B19 59.44(19)
B16 B20 B19 107.7(2)
C27 B20 H20 119.6(16)
B13 B20 H20 125.3(16)
B15 B20 H20 126.9(16)
B16 B20 H20 118.9(16)
B19 B20 H20 121.5(16)
C19 C18 B14 119.5(2)
C19 C18 B11 117.8(2)
B14 C18 B11 62.3(2)
C19 C18 B13 118.5(2)
B14 C18 B13 113.2(2)
B11 C18 B13 113.1(2)
C19 C18 B12 117.3(2)
B14 C18 B12 113.2(2)
B11 C18 B12 62.01(19)
B13 C18 B12 62.05(19)
C19 C18 B15 119.9(2)
B14 C18 B15 62.03(19)
B11 C18 B15 113.3(2)
B13 C18 B15 62.24(19)
B12 C18 B15 113.2(2)
C20 C19 C23 109.5(2)
C20 C19 C18 126.6(2)
C23 C19 C18 123.8(2)
C19 C20 C21 108.9(2)
C19 C20 H20A 125.6
C21 C20 H20A 125.6
C25 C21 C20 111.4(2)
C25 C21 C22 111.2(2)
C20 C21 C22 102.9(2)
C25 C21 C24 108.5(2)
C20 C21 C24 111.0(2)
C22 C21 C24 111.9(2)
C23 C22 C26 128.7(3)
C23 C22 C21 107.8(2)
C26 C22 C21 123.5(2)
C22 C23 C19 110.7(2)
C22 C23 H23A 124.6
C19 C23 H23A 124.6
C21 C24 H24A 109.5
C21 C24 H24B 109.5
H24A C24 H24B 109.5
C21 C24 H24C 109.5
H24A C24 H24C 109.5
H24B C24 H24C 109.5
N2 C25 C21 178.2(3)
C22 C26 H26A 109.5
C22 C26 H26B 109.5
H26A C26 H26B 109.5
C22 C26 H26C 109.5
H26A C26 H26C 109.5
H26B C26 H26C 109.5
C28 C27 B17 118.6(2)
C28 C27 B16 119.1(2)
B17 C27 B16 62.27(19)
C28 C27 B18 118.3(2)
B17 C27 B18 62.18(19)
B16 C27 B18 113.2(2)
C28 C27 B20 118.7(2)
B17 C27 B20 113.4(2)
B16 C27 B20 62.00(19)
B18 C27 B20 113.3(2)
C28 C27 B19 118.5(2)
B17 C27 B19 113.1(2)
B16 C27 B19 112.9(2)
B18 C27 B19 61.93(19)
B20 C27 B19 62.18(19)
C29 C28 C34 122.6(3)
C29 C28 C27 120.1(2)
C34 C28 C27 116.9(2)
C28 C29 C30 126.6(3)
C28 C29 H29A 116.7
C30 C29 H29A 116.7
C31 C30 C29 124.7(3)
C31 C30 H30A 117.6
C29 C30 H30A 117.6
C30 C31 C32 120.8(3)
C30 C31 H31A 119.6
C32 C31 H31A 119.6
C31 C32 C33 107.3(3)
C31 C32 H32A 110.3
C33 C32 H32A 110.3
C31 C32 H32B 110.3
C33 C32 H32B 110.3
H32A C32 H32B 108.5
C34 C33 C32 122.1(3)
C34 C33 H33A 119.0
C32 C33 H33A 119.0
C33 C34 C28 124.0(3)
C33 C34 H34A 118.0
C28 C34 H34A 118.0

loop_
_geom_bond_atom_site_label_1
_geom_bond_atom_site_label_2
_geom_bond_distance
B1 C1 1.727(4)
B1 B9 1.762(5)
B1 B10 1.770(5)
B1 B5 1.780(5)
B1 B2 1.786(5)
B1 H1 1.10(3)
B2 C1 1.721(4)
B2 B9 1.765(5)
B2 B8 1.767(5)
B2 B3 1.783(5)
B2 H2 1.07(3)
B3 C1 1.719(4)
B3 B8 1.776(4)
B3 B7 1.777(5)
B3 B4 1.783(5)
B3 H3 1.09(3)
B4 C1 1.724(4)
B4 B6 1.758(4)
B4 B7 1.767(5)
B4 B5 1.789(5)
B4 H4 1.11(3)
B5 C1 1.720(4)
B5 B6 1.759(5)
B5 B10 1.769(4)
B5 H5 1.08(3)
B6 C10 1.730(4)
B6 B7 1.781(5)
B6 B10 1.785(5)
B6 H6 1.04(3)
B7 C10 1.737(4)
B7 B8 1.787(5)
B7 H7 1.08(3)
B8 C10 1.726(4)
B8 B9 1.777(5)
B8 H8 1.10(3)
B9 C10 1.726(4)
B9 B10 1.778(5)
B9 H9 1.06(3)
B10 C10 1.727(4)
B10 H10 1.08(3)
C1 C2 1.502(4)
C2 C3 1.336(4)
C2 C6 1.458(4)
C3 C4 1.517(4)
C3 H3A 0.9300
C4 C8 1.485(4)
C4 C5 1.506(4)
C4 C7 1.547(4)
C5 C6 1.349(4)
C5 C9 1.482(4)
C6 H6A 0.9300
C7 H7A 0.9600
C7 H7B 0.9600
C7 H7C 0.9600
C8 N1 1.149(4)
C9 H9A 0.9600
C9 H9B 0.9600
C9 H9C 0.9600
C10 C11 1.527(4)
C11 C17 1.342(4)
C11 C12 1.446(4)
C12 C13 1.323(5)
C12 H12A 0.9300
C13 C14 1.445(6)
C13 H13A 0.9300
C14 C15 1.466(5)
C14 H14A 0.9700
C14 H14B 0.9700
C15 C16 1.322(5)
C15 H15A 0.9300
C16 C17 1.441(4)
C16 H16A 0.9300
C17 H17A 0.9300
B11 C18 1.719(4)
B11 B17 1.763(5)
B11 B18 1.769(5)
B11 B12 1.773(5)
B11 B14 1.778(5)
B11 H11 1.08(3)
B12 C18 1.723(4)
B12 B16 1.759(5)
B12 B17 1.765(5)
B12 B13 1.776(5)
B12 H12 1.06(3)
B13 C18 1.722(4)
B13 B16 1.759(5)
B13 B20 1.771(5)
B13 B15 1.785(5)
B13 H13 1.11(3)
B14 C18 1.717(4)
B14 B19 1.764(4)
B14 B18 1.767(5)
B14 B15 1.777(5)
B14 H14 1.09(3)
B15 C18 1.731(4)
B15 B19 1.764(5)
B15 B20 1.772(5)
B15 H15 1.11(3)
B16 C27 1.719(4)
B16 B20 1.775(5)
B16 B17 1.776(5)
B16 H16 1.10(3)
B17 C27 1.716(4)
B17 B18 1.777(5)
B17 H17 1.10(3)
B18 C27 1.725(4)
B18 B19 1.779(5)
B18 H18 1.12(3)
B19 C27 1.732(4)
B19 B20 1.786(5)
B19 H19 1.11(3)
B20 C27 1.728(4)
B20 H20 1.10(3)
C18 C19 1.504(4)
C19 C20 1.343(4)
C19 C23 1.463(4)
C20 C21 1.519(4)
C20 H20A 0.9300
C21 C25 1.481(4)
C21 C22 1.534(4)
C21 C24 1.554(4)
C22 C23 1.341(4)
C22 C26 1.483(4)
C23 H23A 0.9300
C24 H24A 0.9600
C24 H24B 0.9600
C24 H24C 0.9600
C25 N2 1.150(4)
C26 H26A 0.9600
C26 H26B 0.9600
C26 H26C 0.9600
C27 C28 1.524(4)
C28 C29 1.349(4)
C28 C34 1.453(4)
C29 C30 1.450(4)
C29 H29A 0.9300
C30 C31 1.330(4)
C30 H30A 0.9300
C31 C32 1.485(5)
C31 H31A 0.9300
C32 C33 1.493(5)
C32 H32A 0.9700
C32 H32B 0.9700
C33 C34 1.345(4)
C33 H33A 0.9300
C34 H34A 0.9300
